data_7058767
loop_
_publ_author_name
'Re He Man, Xi Jia Ai Ti'
'Liu, Yong Chun'
'Li, Xiao Xiao'
'Zhao, Zhi Gang'

_publ_section_title
;
 Highly N2-selective allylation of NH-1,2,3-triazoles with allenamides
 mediated by N-iodosuccinimide
;
_journal_issue 37
_journal_name_full 'New Journal of Chemistry'
_journal_page_first 14739
_journal_paper_doi 10.1039/C9NJ03014J
_journal_volume 43
_journal_year 2019
_chemical_absolute_configuration ad
_chemical_formula_moiety 'C26 H24 F I N4 O2 S'
_chemical_formula_sum 'C26 H24 F I N4 O2 S'
_chemical_formula_weight 602.45
_space_group_crystal_system orthorhombic
_space_group_IT_number 33
_space_group_name_Hall 'P 2c -2n'
_space_group_name_H-M_alt 'P n a 21'
_symmetry_space_group_name_Hall 'P 2c -2n'
_symmetry_space_group_name_H-M 'P n a 21'
_atom_sites_solution_hydrogens geom
_atom_sites_solution_primary direct
_audit_creation_date 2019-03-06
_audit_creation_method
;
Olex2 1.2
(compiled 2018.05.29 svn.r3508 for OlexSys, GUI svn.r5506)
;
_audit_update_record
;
2019-04-11 deposited with the CCDC.    2019-08-18 downloaded from the CCDC.
;
_cell_angle_alpha 90
_cell_angle_beta 90
_cell_angle_gamma 90
_cell_formula_units_Z 4
_cell_length_a 16.6016(4)
_cell_length_b 24.2609(6)
_cell_length_c 6.07906(11)
_cell_measurement_reflns_used 3534
_cell_measurement_temperature 150
_cell_measurement_theta_max 72.4600
_cell_measurement_theta_min 6.0780
_cell_volume 2448.46(10)
_computing_cell_refinement
;
CrysAlisPro, Agilent Technologies,
Version 1.171.37.35 (release 13-08-2014 CrysAlis171 .NET)
(compiled Aug 13 2014,18:06:01)
;
_computing_data_collection
;
CrysAlisPro, Agilent Technologies,
Version 1.171.37.35 (release 13-08-2014 CrysAlis171 .NET)
(compiled Aug 13 2014,18:06:01)
;
_computing_data_reduction
;
CrysAlisPro, Agilent Technologies,
Version 1.171.37.35 (release 13-08-2014 CrysAlis171 .NET)
(compiled Aug 13 2014,18:06:01)
;
_computing_molecular_graphics 'Olex2 (Dolomanov et al., 2009)'
_computing_publication_material 'Olex2 (Dolomanov et al., 2009)'
_computing_structure_refinement 'ShelXL (Sheldrick, 2015)'
_computing_structure_solution 'ShelXS (Sheldrick, 2008)'
_diffrn_ambient_environment air
_diffrn_ambient_temperature 150
_diffrn_detector 'CCD plate'
_diffrn_detector_area_resol_mean 15.9595
_diffrn_detector_type EosS2
_diffrn_measured_fraction_theta_full 0.995
_diffrn_measured_fraction_theta_max 0.975
_diffrn_measurement_details
;
#__ type_ start__ end____ width___ exp.time_
  1 omega  -31.00   53.00   1.0000    1.4000
omega____ theta____ kappa____ phi______ frames
    -       36.2921  -57.0000   30.0000 84

#__ type_ start__ end____ width___ exp.time_
  2 omega   10.00  104.00   1.0000    1.4000
omega____ theta____ kappa____ phi______ frames
    -       36.2921   77.0000   60.0000 94

#__ type_ start__ end____ width___ exp.time_
  3 omega   20.00  104.00   1.0000    1.4000
omega____ theta____ kappa____ phi______ frames
    -       36.2921   57.0000  -60.0000 84

#__ type_ start__ end____ width___ exp.time_
  4 omega   57.00   94.00   1.0000    5.5900
omega____ theta____ kappa____ phi______ frames
    -      108.0000  178.0000   30.0000 37

#__ type_ start__ end____ width___ exp.time_
  5 omega   23.00   90.00   1.0000    1.4000
omega____ theta____ kappa____ phi______ frames
    -       36.2921 -125.0000 -180.0000 67

#__ type_ start__ end____ width___ exp.time_
  6 omega   57.00  150.00   1.0000    5.5900
omega____ theta____ kappa____ phi______ frames
    -      108.0000  178.0000   30.0000 93

#__ type_ start__ end____ width___ exp.time_
  7 omega  117.00  149.00   1.0000    5.5900
omega____ theta____ kappa____ phi______ frames
    -      108.0000  178.0000   30.0000 32

#__ type_ start__ end____ width___ exp.time_
  8 omega   90.00  177.00   1.0000    5.5900
omega____ theta____ kappa____ phi______ frames
    -      108.0000   30.0000 -120.0000 87

#__ type_ start__ end____ width___ exp.time_
  9 omega   71.00  109.00   1.0000    5.5900
omega____ theta____ kappa____ phi______ frames
    -      108.0000  -94.0000 -150.0000 38

#__ type_ start__ end____ width___ exp.time_
 10 omega   46.00  120.00   1.0000    5.5900
omega____ theta____ kappa____ phi______ frames
    -      108.0000  -61.0000   90.0000 74

#__ type_ start__ end____ width___ exp.time_
 11 omega   48.00   74.00   1.0000    5.5900
omega____ theta____ kappa____ phi______ frames
    -      108.0000  -30.0000  120.0000 26
;
_diffrn_measurement_device 'four-circle diffractometer'
_diffrn_measurement_device_type 'New Gemini, Dual, Cu at zero, EosS2'
_diffrn_measurement_method '\w scans'
_diffrn_orient_matrix_UB_11 -0.0878534000
_diffrn_orient_matrix_UB_12 -0.0201753000
_diffrn_orient_matrix_UB_13 -0.0141549000
_diffrn_orient_matrix_UB_21 -0.0298182000
_diffrn_orient_matrix_UB_22 0.0598794000
_diffrn_orient_matrix_UB_23 0.0208108000
_diffrn_orient_matrix_UB_31 0.0024176000
_diffrn_orient_matrix_UB_32 0.0060537000
_diffrn_orient_matrix_UB_33 -0.2522354000
_diffrn_radiation_monochromator graphite
_diffrn_radiation_probe x-ray
_diffrn_radiation_type CuK\a
_diffrn_radiation_wavelength 1.54184
_diffrn_reflns_av_R_equivalents 0.0474
_diffrn_reflns_av_unetI/netI 0.0552
_diffrn_reflns_Laue_measured_fraction_full 0.995
_diffrn_reflns_Laue_measured_fraction_max 0.975
_diffrn_reflns_limit_h_max 19
_diffrn_reflns_limit_h_min -20
_diffrn_reflns_limit_k_max 28
_diffrn_reflns_limit_k_min -29
_diffrn_reflns_limit_l_max 4
_diffrn_reflns_limit_l_min -7
_diffrn_reflns_number 7874
_diffrn_reflns_point_group_measured_fraction_full 0.758
_diffrn_reflns_point_group_measured_fraction_max 0.732
_diffrn_reflns_theta_full 67.684
_diffrn_reflns_theta_max 72.618
_diffrn_reflns_theta_min 5.329
_diffrn_source 'Enhance (Cu) X-ray Source'
_exptl_absorpt_coefficient_mu 11.406
_exptl_absorpt_correction_T_max 1.00000
_exptl_absorpt_correction_T_min 0.28480
_exptl_absorpt_correction_type multi-scan
_exptl_absorpt_process_details
;
CrysAlisPro, Agilent Technologies,
Version 1.171.37.35 (release 13-08-2014 CrysAlis171 .NET)
(compiled Aug 13 2014,18:06:01)
Empirical absorption correction using spherical harmonics,
 implemented in SCALE3 ABSPACK scaling algorithm.
;
_exptl_crystal_colour 'clear light colourless'
_exptl_crystal_colour_lustre clear
_exptl_crystal_colour_modifier light
_exptl_crystal_colour_primary colourless
_exptl_crystal_density_diffrn 1.634
_exptl_crystal_description needle
_exptl_crystal_F_000 1208
_exptl_crystal_size_max 0.5
_exptl_crystal_size_mid 0.2
_exptl_crystal_size_min 0.2
_refine_diff_density_max 1.587
_refine_diff_density_min -1.247
_refine_diff_density_rms 0.166
_refine_ls_abs_structure_details
;
 Flack x determined using 855 quotients [(I+)-(I-)]/[(I+)+(I-)]
 (Parsons, Flack and Wagner, Acta Cryst. B69 (2013) 249-259).
;
_refine_ls_abs_structure_Flack -0.021(10)
_refine_ls_extinction_method none
_refine_ls_goodness_of_fit_ref 1.036
_refine_ls_hydrogen_treatment constr
_refine_ls_matrix_type full
_refine_ls_number_parameters 318
_refine_ls_number_reflns 3571
_refine_ls_number_restraints 1
_refine_ls_restrained_S_all 1.036
_refine_ls_R_factor_all 0.0588
_refine_ls_R_factor_gt 0.0575
_refine_ls_shift/su_max 0.002
_refine_ls_shift/su_mean 0.000
_refine_ls_structure_factor_coef Fsqd
_refine_ls_weighting_details 'w=1/[\s^2^(Fo^2^)+(0.1226P)^2^] where P=(Fo^2^+2Fc^2^)/3'
_refine_ls_weighting_scheme calc
_refine_ls_wR_factor_gt 0.1498
_refine_ls_wR_factor_ref 0.1522
_reflns_Friedel_coverage 0.367
_reflns_Friedel_fraction_full 0.466
_reflns_Friedel_fraction_max 0.437
_reflns_number_gt 3432
_reflns_number_total 3571
_reflns_threshold_expression 'I > 2\s(I)'
_cod_data_source_file c9nj03014j2.cif
_cod_data_source_block lxx-190305-150k
_cod_depositor_comments 'Adding full bibliography for 7058767.cif.'
_cod_original_cell_volume 2448.47(10)
_cod_database_code 7058767
_shelx_shelxl_version_number 2014/7
_shelx_space_group_comment
;
The symmetry employed for this shelxl refinement is uniquely defined
by the following loop, which should always be used as a source of
symmetry information in preference to the above space-group names.
They are only intended as comments.
;
_reflns_odcompleteness_completeness 99.30
_reflns_odcompleteness_iscentric 1
_reflns_odcompleteness_theta 66.97
_olex2_refinement_description
;
1. Fixed Uiso
 At 1.2 times of:
  All C(H) groups, All C(H,H) groups
 At 1.5 times of:
  All C(H,H,H) groups
2.a Ternary CH refined with riding coordinates:
 C8(H8)
2.b Secondary CH2 refined with riding coordinates:
 C7(H7A,H7B)
2.c Aromatic/amide H refined with riding coordinates:
 C9(H9), C5(H5), C1(H1), C12(H12), C16(H16), C4(H4), C2(H2), C15(H15),
 C13(H13), C22(H22), C25(H25), C24(H24), C21(H21)
2.d X=CH2 refined with riding coordinates:
 C19(H19A,H19B)
2.e Idealised Me refined as rotating group:
 C17(H17A,H17B,H17C), C26(H26A,H26B,H26C)
;
_olex2_submission_special_instructions 'No special instructions were received'

loop_
_space_group_symop_operation_xyz
'x, y, z'
'-x, -y, z+1/2'
'-x+1/2, y+1/2, z+1/2'
'x+1/2, -y+1/2, z'

loop_
_atom_site_label
_atom_site_type_symbol
_atom_site_fract_x
_atom_site_fract_y
_atom_site_fract_z
_atom_site_U_iso_or_equiv
_atom_site_adp_type
_atom_site_occupancy
_atom_site_site_symmetry_order
_atom_site_calc_flag
_atom_site_refinement_flags_posn
S1 S 1.29545(12) 0.59468(8) 1.0643(3) 0.0244(4) Uani 1 1 d .
N2 N 1.1453(4) 0.6743(3) 0.9021(12) 0.0211(14) Uani 1 1 d .
N3 N 1.1583(5) 0.6757(3) 0.6868(12) 0.0241(15) Uani 1 1 d .
C7 C 1.1954(5) 0.5561(3) 0.7573(16) 0.0228(17) Uani 1 1 d .
H7A H 1.2371 0.5712 0.6576 0.027 Uiso 1 1 calc R
H7B H 1.1422 0.5649 0.6929 0.027 Uiso 1 1 calc R
O1 O 1.3382(4) 0.5448(2) 1.0184(14) 0.0326(16) Uani 1 1 d .
N4 N 1.1238(4) 0.7230(2) 0.9920(12) 0.0200(13) Uani 1 1 d .
C10 C 1.1254(4) 0.7572(3) 0.8201(14) 0.0217(16) Uani 1 1 d .
C11 C 1.1052(4) 0.8166(3) 0.8493(13) 0.0204(15) Uani 1 1 d .
N1 N 1.2021(4) 0.5837(2) 0.9706(12) 0.0218(13) Uani 1 1 d .
C9 C 1.1479(5) 0.7279(3) 0.6333(13) 0.0221(16) Uani 1 1 d .
H9 H 1.1546 0.7430 0.4904 0.026 Uiso 1 1 calc R
C8 C 1.1425(5) 0.6244(3) 1.0351(12) 0.0214(15) Uani 1 1 d .
H8 H 1.1543 0.6352 1.1906 0.026 Uiso 1 1 calc R
C6 C 1.2048(4) 0.4935(3) 0.7674(15) 0.0227(15) Uani 1 1 d .
C3 C 1.2195(4) 0.3809(3) 0.7637(18) 0.0253(16) Uani 1 1 d .
C5 C 1.1895(5) 0.4642(3) 0.9545(16) 0.0269(17) Uani 1 1 d .
H5 H 1.1741 0.4830 1.0850 0.032 Uiso 1 1 calc R
C1 C 1.2278(5) 0.4668(4) 0.5769(16) 0.0269(17) Uani 1 1 d .
H1 H 1.2385 0.4875 0.4474 0.032 Uiso 1 1 calc R
C12 C 1.1195(5) 0.8548(3) 0.6843(14) 0.0233(16) Uani 1 1 d .
H12 H 1.1409 0.8431 0.5472 0.028 Uiso 1 1 calc R
C18 C 1.0578(5) 0.6003(3) 1.0303(13) 0.0213(15) Uani 1 1 d .
C16 C 1.0714(5) 0.8352(3) 1.0492(15) 0.0247(16) Uani 1 1 d .
H16 H 1.0592 0.8094 1.1621 0.030 Uiso 1 1 calc R
C4 C 1.1962(5) 0.4068(3) 0.9560(16) 0.0291(17) Uani 1 1 d .
H4 H 1.1851 0.3862 1.0854 0.035 Uiso 1 1 calc R
C2 C 1.2355(6) 0.4090(4) 0.5741(17) 0.0306(18) Uani 1 1 d .
H2 H 1.2513 0.3902 0.4442 0.037 Uiso 1 1 calc R
F1 F 1.2285(3) 0.32481(17) 0.7643(12) 0.0396(13) Uani 1 1 d .
C15 C 1.0560(5) 0.8899(3) 1.0812(14) 0.0238(16) Uani 1 1 d .
H15 H 1.0338 0.9019 1.2172 0.029 Uiso 1 1 calc R
C17 C 1.0578(6) 0.9891(3) 0.9603(15) 0.0284(17) Uani 1 1 d .
H17A H 1.0836 0.9997 1.0990 0.043 Uiso 1 1 calc GR
H17B H 0.9997 0.9960 0.9702 0.043 Uiso 1 1 calc GR
H17C H 1.0806 1.0109 0.8397 0.043 Uiso 1 1 calc GR
C13 C 1.1024(5) 0.9107(3) 0.7198(13) 0.0221(16) Uani 1 1 d .
H13 H 1.1117 0.9366 0.6053 0.027 Uiso 1 1 calc R
C19 C 1.0010(6) 0.6120(4) 0.887(2) 0.042(2) Uani 1 1 d .
H19A H 1.0112 0.6377 0.7721 0.051 Uiso 1 1 calc R
H19B H 0.9498 0.5948 0.8976 0.051 Uiso 1 1 calc R
C14 C 1.0724(4) 0.9285(3) 0.9174(14) 0.0209(15) Uani 1 1 d .
O2 O 1.2865(4) 0.6138(3) 1.2806(13) 0.0369(14) Uani 1 1 d .
C20 C 1.3394(5) 0.6476(3) 0.9063(14) 0.0234(16) Uani 1 1 d .
C22 C 1.3624(5) 0.7430(3) 0.8329(15) 0.0282(19) Uani 1 1 d .
H22 H 1.3580 0.7806 0.8745 0.034 Uiso 1 1 calc R
C25 C 1.3802(5) 0.6338(3) 0.7147(15) 0.0276(18) Uani 1 1 d .
H25 H 1.3864 0.5962 0.6738 0.033 Uiso 1 1 calc R
C24 C 1.4115(4) 0.6750(3) 0.5843(15) 0.0253(16) Uani 1 1 d .
H24 H 1.4401 0.6656 0.4543 0.030 Uiso 1 1 calc R
C23 C 1.4017(5) 0.7296(3) 0.6401(15) 0.0267(16) Uani 1 1 d .
C21 C 1.3296(5) 0.7033(3) 0.9654(14) 0.0268(17) Uani 1 1 d .
H21 H 1.3007 0.7131 1.0946 0.032 Uiso 1 1 calc R
C26 C 1.4346(6) 0.7736(4) 0.4871(19) 0.038(2) Uani 1 1 d .
H26A H 1.4934 0.7703 0.4784 0.056 Uiso 1 1 calc GR
H26B H 1.4204 0.8101 0.5438 0.056 Uiso 1 1 calc GR
H26C H 1.4114 0.7688 0.3401 0.056 Uiso 1 1 calc GR
I1 I 1.03088(3) 0.54685(2) 1.29213(15) 0.0279(2) Uani 1 1 d .

loop_
_atom_site_aniso_label
_atom_site_aniso_U_11
_atom_site_aniso_U_22
_atom_site_aniso_U_33
_atom_site_aniso_U_23
_atom_site_aniso_U_13
_atom_site_aniso_U_12
S1 0.0179(8) 0.0292(8) 0.0263(9) 0.0016(8) -0.0077(7) -0.0011(7)
N2 0.018(3) 0.016(3) 0.030(4) 0.000(3) 0.002(3) 0.002(2)
N3 0.026(4) 0.025(3) 0.022(3) 0.000(3) 0.002(3) -0.001(3)
C7 0.017(3) 0.019(3) 0.032(5) -0.003(3) -0.008(4) 0.001(2)
O1 0.020(3) 0.030(3) 0.048(4) 0.006(2) -0.004(3) 0.006(2)
N4 0.022(3) 0.015(2) 0.024(3) 0.000(2) 0.002(3) 0.000(2)
C10 0.016(3) 0.019(3) 0.031(5) 0.001(3) 0.000(3) -0.001(2)
C11 0.014(3) 0.020(3) 0.027(4) 0.001(3) 0.002(3) -0.002(3)
N1 0.017(3) 0.020(3) 0.028(3) 0.003(3) -0.002(3) 0.003(2)
C9 0.023(4) 0.024(3) 0.019(3) 0.005(3) 0.004(3) -0.001(3)
C8 0.028(4) 0.016(3) 0.020(3) 0.004(3) 0.004(3) -0.002(3)
C6 0.016(3) 0.024(3) 0.028(4) -0.003(4) -0.008(4) 0.001(2)
C3 0.017(3) 0.021(3) 0.038(5) -0.008(4) -0.007(4) 0.002(2)
C5 0.023(4) 0.024(3) 0.034(5) -0.005(4) -0.001(4) 0.002(3)
C1 0.019(4) 0.029(3) 0.032(4) -0.001(4) 0.003(3) 0.002(3)
C12 0.022(4) 0.022(3) 0.026(4) 0.004(3) 0.001(3) -0.001(3)
C18 0.024(4) 0.019(3) 0.021(4) 0.011(3) 0.007(3) 0.005(3)
C16 0.021(3) 0.022(3) 0.032(4) 0.006(3) 0.001(3) 0.002(3)
C4 0.028(4) 0.029(4) 0.030(4) -0.001(3) 0.001(4) -0.008(3)
C2 0.032(5) 0.029(4) 0.032(4) -0.009(4) 0.007(4) -0.004(3)
F1 0.036(3) 0.0202(18) 0.062(4) -0.007(3) -0.001(3) -0.0002(18)
C15 0.018(4) 0.029(4) 0.025(4) -0.003(3) 0.006(3) 0.005(3)
C17 0.034(5) 0.022(3) 0.029(4) 0.003(3) 0.006(4) 0.001(3)
C13 0.017(3) 0.025(3) 0.025(4) 0.010(3) 0.002(3) -0.004(3)
C19 0.028(5) 0.035(4) 0.064(7) 0.012(5) -0.004(5) -0.003(4)
C14 0.010(3) 0.024(3) 0.029(4) 0.003(3) -0.003(3) -0.003(3)
O2 0.031(3) 0.056(3) 0.024(3) 0.007(4) -0.012(4) -0.013(3)
C20 0.012(3) 0.028(3) 0.030(4) -0.002(3) -0.004(3) -0.002(3)
C22 0.021(3) 0.021(3) 0.043(6) -0.009(3) -0.003(3) -0.007(3)
C25 0.014(4) 0.026(3) 0.042(5) -0.005(3) -0.001(3) 0.003(3)
C24 0.013(3) 0.033(4) 0.029(4) -0.007(3) -0.003(3) -0.005(3)
C23 0.020(4) 0.029(4) 0.031(4) -0.003(3) -0.006(3) 0.003(3)
C21 0.019(4) 0.030(4) 0.031(4) -0.016(4) 0.003(3) -0.005(3)
C26 0.029(4) 0.034(4) 0.050(6) 0.006(4) -0.011(4) -0.009(4)
I1 0.0259(3) 0.0315(3) 0.0264(3) 0.0038(2) 0.0020(3) -0.00901(16)

loop_
_atom_type_symbol
_atom_type_description
_atom_type_scat_dispersion_real
_atom_type_scat_dispersion_imag
_atom_type_scat_source
C C 0.0181 0.0091 'International Tables Vol C Tables 4.2.6.8 and 6.1.1.4'
H H 0.0000 0.0000 'International Tables Vol C Tables 4.2.6.8 and 6.1.1.4'
F F 0.0727 0.0534 'International Tables Vol C Tables 4.2.6.8 and 6.1.1.4'
I I -0.3257 6.8362 'International Tables Vol C Tables 4.2.6.8 and 6.1.1.4'
N N 0.0311 0.0180 'International Tables Vol C Tables 4.2.6.8 and 6.1.1.4'
O O 0.0492 0.0322 'International Tables Vol C Tables 4.2.6.8 and 6.1.1.4'
S S 0.3331 0.5567 'International Tables Vol C Tables 4.2.6.8 and 6.1.1.4'

loop_
_geom_angle_atom_site_label_1
_geom_angle_atom_site_label_2
_geom_angle_atom_site_label_3
_geom_angle
O1 S1 N1 105.0(4)
O1 S1 C20 107.7(4)
N1 S1 C20 108.3(4)
O2 S1 O1 121.0(5)
O2 S1 N1 105.8(4)
O2 S1 C20 108.3(4)
N3 N2 N4 114.9(7)
N3 N2 C8 124.9(7)
N4 N2 C8 119.6(7)
C9 N3 N2 104.2(7)
N1 C7 C6 114.3(7)
C10 N4 N2 102.8(6)
N4 C10 C11 120.2(7)
N4 C10 C9 109.1(6)
C9 C10 C11 130.7(7)
C12 C11 C10 121.4(7)
C12 C11 C16 118.5(7)
C16 C11 C10 120.0(7)
C7 N1 S1 116.4(5)
C8 N1 S1 115.6(5)
C8 N1 C7 119.9(6)
N3 C9 C10 109.0(7)
N2 C8 C18 109.7(6)
N1 C8 N2 113.1(6)
N1 C8 C18 111.4(6)
C5 C6 C7 122.1(8)
C5 C6 C1 120.4(7)
C1 C6 C7 117.5(8)
C2 C3 C4 122.7(7)
C2 C3 F1 118.5(9)
F1 C3 C4 118.8(9)
C6 C5 C4 120.6(8)
C6 C1 C2 120.2(9)
C11 C12 C13 120.0(8)
C8 C18 I1 114.7(5)
C19 C18 C8 126.3(7)
C19 C18 I1 118.9(7)
C15 C16 C11 120.5(7)
C3 C4 C5 118.1(9)
C3 C2 C1 118.0(9)
C16 C15 C14 120.9(8)
C14 C13 C12 120.8(7)
C15 C14 C17 119.9(7)
C13 C14 C15 119.1(7)
C13 C14 C17 121.0(7)
C25 C20 S1 118.9(6)
C25 C20 C21 120.2(8)
C21 C20 S1 120.8(7)
C21 C22 C23 121.5(7)
C24 C25 C20 119.4(7)
C23 C24 C25 120.8(8)
C22 C23 C26 121.7(8)
C24 C23 C22 119.4(8)
C24 C23 C26 118.9(9)
C22 C21 C20 118.6(8)

loop_
_geom_bond_atom_site_label_1
_geom_bond_atom_site_label_2
_geom_bond_distance
S1 O1 1.429(6)
S1 N1 1.672(7)
S1 O2 1.402(9)
S1 C20 1.762(8)
N2 N3 1.327(9)
N2 N4 1.349(9)
N2 C8 1.458(9)
N3 C9 1.319(11)
C7 N1 1.464(12)
C7 C6 1.528(9)
N4 C10 1.334(10)
C10 C11 1.491(9)
C10 C9 1.390(11)
C11 C12 1.386(11)
C11 C16 1.412(12)
N1 C8 1.451(10)
C8 C18 1.523(11)
C6 C5 1.365(13)
C6 C1 1.381(13)
C3 C4 1.382(13)
C3 C2 1.365(15)
C3 F1 1.369(8)
C5 C4 1.396(11)
C1 C2 1.407(11)
C12 C13 1.403(10)
C18 C19 1.316(14)
C18 I1 2.102(7)
C16 C15 1.367(11)
C15 C14 1.393(11)
C17 C14 1.514(10)
C13 C14 1.370(12)
C20 C25 1.388(12)
C20 C21 1.406(10)
C22 C23 1.380(12)
C22 C21 1.370(12)
C25 C24 1.378(12)
C24 C23 1.377(11)
C23 C26 1.518(13)
